data_4347645
loop_
_publ_author_name
'Antal, Peter'
'Draho\<s, Bohuslav'
'Herchel, Radovan'
'Tr\'avn\'i\<cek, Zden\<ek'

_publ_section_title
;
 Late First-Row Transition-Metal Complexes Containing a 2-Pyridylmethyl
 Pendant-Armed 15-Membered Macrocyclic Ligand. Field-Induced Slow Magnetic
 Relaxation in a Seven-Coordinate Cobalt(II) Compound.
;
_journal_issue 12
_journal_name_full 'Inorganic chemistry'
_journal_page_first 5957
_journal_page_last 5972
_journal_paper_doi 10.1021/acs.inorgchem.6b00415
_journal_volume 55
_journal_year 2016
_chemical_absolute_configuration unk
_chemical_formula_sum 'C25 H31 Cl2 Cu N5 O10'
_chemical_formula_weight 695.99
_space_group_crystal_system triclinic
_space_group_IT_number 1
_space_group_name_Hall 'P 1'
_space_group_name_H-M_alt 'P 1'
_atom_sites_solution_hydrogens geom
_audit_creation_method SHELXL-2014/7
_cell_angle_alpha 80.106(2)
_cell_angle_beta 84.709(2)
_cell_angle_gamma 65.812(2)
_cell_formula_units_Z 2
_cell_length_a 9.7677(5)
_cell_length_b 10.6130(6)
_cell_length_c 15.3827(8)
_cell_measurement_reflns_used 9084
_cell_measurement_temperature 120(2)
_cell_measurement_theta_max 27.1
_cell_measurement_theta_min 2.4
_cell_volume 1432.58(13)
_computing_cell_refinement 'Bruker SAINT'
_computing_data_collection 'Bruker APEX3'
_computing_data_reduction 'Bruker SAINT'
_computing_molecular_graphics 'Bruker SHELXTL'
_computing_publication_material 'Bruker SHELXTL'
_computing_structure_refinement 'SHELXL-2014 (Sheldrick 2014)'
_computing_structure_solution 'SHELXS-97 (Sheldrick 2008)'
_diffrn_ambient_temperature 120(2)
_diffrn_measured_fraction_theta_full 1.000
_diffrn_measured_fraction_theta_max 0.997
_diffrn_measurement_device_type 'Bruker APEX-II CCD'
_diffrn_measurement_method '\f and \w scans'
_diffrn_radiation_type MoK\a
_diffrn_radiation_wavelength 0.71073
_diffrn_reflns_av_R_equivalents 0.0401
_diffrn_reflns_av_unetI/netI 0.0341
_diffrn_reflns_Laue_measured_fraction_full 1.000
_diffrn_reflns_Laue_measured_fraction_max 0.997
_diffrn_reflns_limit_h_max 12
_diffrn_reflns_limit_h_min -12
_diffrn_reflns_limit_k_max 13
_diffrn_reflns_limit_k_min -13
_diffrn_reflns_limit_l_max 19
_diffrn_reflns_limit_l_min -19
_diffrn_reflns_number 63137
_diffrn_reflns_point_group_measured_fraction_full 1.000
_diffrn_reflns_point_group_measured_fraction_max 0.997
_diffrn_reflns_theta_full 25.242
_diffrn_reflns_theta_max 27.171
_diffrn_reflns_theta_min 2.286
_exptl_absorpt_coefficient_mu 1.014
_exptl_absorpt_correction_T_max 0.925
_exptl_absorpt_correction_T_min 0.891
_exptl_absorpt_correction_type multi-scan
_exptl_absorpt_process_details
;
 Bruker (2015). SADABS. Bruker AXS Inc., Madison, Wisconsin, USA.
;
_exptl_crystal_colour blue
_exptl_crystal_density_diffrn 1.613
_exptl_crystal_description prism
_exptl_crystal_F_000 718
_exptl_crystal_size_max 0.14
_exptl_crystal_size_mid 0.12
_exptl_crystal_size_min 0.10
_refine_diff_density_max 0.731
_refine_diff_density_min -0.562
_refine_diff_density_rms 0.079
_refine_ls_abs_structure_details
;
 Refined as an inversion twin.
;
_refine_ls_abs_structure_Flack 0.460(10)
_refine_ls_extinction_method none
_refine_ls_goodness_of_fit_ref 1.093
_refine_ls_hydrogen_treatment constr
_refine_ls_matrix_type full
_refine_ls_number_parameters 776
_refine_ls_number_reflns 12644
_refine_ls_number_restraints 3
_refine_ls_restrained_S_all 1.093
_refine_ls_R_factor_all 0.0459
_refine_ls_R_factor_gt 0.0372
_refine_ls_shift/su_max 0.000
_refine_ls_shift/su_mean 0.000
_refine_ls_structure_factor_coef Fsqd
_refine_ls_weighting_details 'w=1/[\s^2^(Fo^2^)+(0.0315P)^2^+1.7719P] where P=(Fo^2^+2Fc^2^)/3'
_refine_ls_weighting_scheme calc
_refine_ls_wR_factor_gt 0.0835
_refine_ls_wR_factor_ref 0.0873
_reflns_Friedel_coverage 1.000
_reflns_Friedel_fraction_full 1.000
_reflns_Friedel_fraction_max 0.997
_reflns_number_gt 11407
_reflns_number_total 12644
_reflns_threshold_expression 'I > 2\s(I)'
_cod_data_source_file deposit_Cu.cif
_cod_data_source_block p
_cod_original_cell_volume 1432.59(13)
_cod_database_code 4347645
_shelx_shelxl_version_number 2014/7
_shelx_space_group_comment
;
The symmetry employed for this shelxl refinement is uniquely defined
by the following loop, which should always be used as a source of
symmetry information in preference to the above space-group names.
They are only intended as comments.
;
_shelx_estimated_absorpt_t_min 0.871
_shelx_estimated_absorpt_t_max 0.905

loop_
_space_group_symop_operation_xyz
'x, y, z'

loop_
_atom_site_label
_atom_site_type_symbol
_atom_site_fract_x
_atom_site_fract_y
_atom_site_fract_z
_atom_site_U_iso_or_equiv
_atom_site_adp_type
_atom_site_occupancy
_atom_site_site_symmetry_order
_atom_site_calc_flag
_atom_site_refinement_flags_posn
_atom_site_refinement_flags_adp
Cu1 Cu 0.68729(5) 0.40645(5) 0.16605(4) 0.01343(17) Uani 1 1 d . .
Cu2 Cu 0.67050(5) 0.41417(5) 0.64361(4) 0.01255(16) Uani 1 1 d . .
Cl1 Cl 1.07061(13) -0.36973(12) 0.82092(8) 0.0198(3) Uani 1 1 d . .
Cl2 Cl 0.50894(13) 0.99412(12) 0.99417(8) 0.0190(2) Uani 1 1 d . .
Cl3 Cl 0.05902(13) 0.64851(12) 0.31738(8) 0.0195(2) Uani 1 1 d . .
Cl4 Cl 0.51233(13) 0.00387(12) 0.49579(8) 0.0166(2) Uani 1 1 d . .
C1 C 0.7649(6) 0.5849(5) 0.0111(3) 0.0197(10) Uani 1 1 d . .
H1A H 0.8379 0.6220 -0.0185 0.024 Uiso 1 1 calc R U
H1B H 0.6716 0.6652 0.0236 0.024 Uiso 1 1 calc R U
O1 O 0.6269(4) 0.4468(4) -0.0101(2) 0.0237(8) Uani 1 1 d . .
O2 O 0.4346(4) 0.4377(4) 0.1248(2) 0.0194(7) Uani 1 1 d . .
O2A O 0.4205(4) 0.4607(4) 0.6066(2) 0.0183(7) Uani 1 1 d . .
O1A O 0.5862(4) 0.5121(4) 0.4647(2) 0.0224(8) Uani 1 1 d . .
N5A N 0.9003(5) 0.2749(4) 0.7989(3) 0.0191(9) Uani 1 1 d . .
O7 O 0.9410(5) -0.2530(5) 0.8426(3) 0.0436(11) Uani 1 1 d . .
O8 O 1.1033(5) -0.3514(4) 0.7273(2) 0.0333(9) Uani 1 1 d . .
O9 O 0.4872(7) 1.0528(6) 0.9042(3) 0.0588(16) Uani 1 1 d . .
O10 O 0.4382(4) 0.8968(4) 1.0167(3) 0.0296(9) Uani 1 1 d . .
O11 O 0.4455(6) 1.0975(6) 1.0506(4) 0.0583(15) Uani 1 1 d . .
O12 O 0.6669(5) 0.9226(6) 1.0102(4) 0.0589(15) Uani 1 1 d . .
O13 O 0.0780(9) 0.5116(5) 0.3548(4) 0.084(2) Uani 1 1 d . .
O14 O -0.0970(5) 0.7371(6) 0.3188(3) 0.0538(15) Uani 1 1 d . .
O15 O 0.1135(4) 0.6494(4) 0.2260(3) 0.0330(9) Uani 1 1 d . .
O16 O 0.1395(6) 0.6973(7) 0.3650(3) 0.0607(16) Uani 1 1 d . .
O17 O 0.4154(5) 0.1501(4) 0.4944(3) 0.0332(10) Uani 1 1 d . .
O18 O 0.6496(5) -0.0272(5) 0.5381(3) 0.0345(10) Uani 1 1 d . .
O19 O 0.4365(4) -0.0798(4) 0.5419(3) 0.0275(8) Uani 1 1 d . .
O20 O 0.5441(4) -0.0243(4) 0.4062(2) 0.0282(8) Uani 1 1 d . .
N1 N 0.8433(4) 0.2363(4) 0.1390(3) 0.0151(8) Uani 1 1 d . .
N4 N 0.5849(4) 0.5953(4) 0.2013(3) 0.0136(8) Uani 1 1 d . .
N3A N 0.6047(4) 0.2737(4) 0.7348(3) 0.0138(8) Uani 1 1 d . .
N2A N 0.8119(5) 0.5033(4) 0.5765(3) 0.0155(8) Uani 1 1 d . .
N4A N 0.5873(4) 0.5913(4) 0.6936(2) 0.0134(8) Uani 1 1 d . .
N1A N 0.8305(4) 0.2421(4) 0.6175(2) 0.0135(8) Uani 1 1 d . .
C52 C 0.6769(5) 0.1362(5) 0.7015(3) 0.0166(9) Uani 1 1 d . .
H49 H 0.6105 0.1301 0.6590 0.020 Uiso 1 1 calc R U
H48 H 0.6924 0.0594 0.7513 0.020 Uiso 1 1 calc R U
C51 C 0.8941(6) 0.0626(6) 0.8815(3) 0.0232(11) Uani 1 1 d . .
H51A H 0.8372 0.0105 0.9067 0.028 Uiso 1 1 calc R U
O5 O 1.0399(7) -0.4910(5) 0.8437(4) 0.0647(17) Uani 1 1 d . .
O6 O 1.1955(5) -0.3794(7) 0.8655(3) 0.0676(18) Uani 1 1 d . .
N2 N 0.8277(4) 0.4945(4) 0.0960(3) 0.0147(8) Uani 1 1 d . .
C2 C 0.7311(6) 0.5035(6) -0.0493(3) 0.0262(12) Uani 1 1 d . .
H2 H 0.6898 0.5657 -0.1048 0.031 Uiso 1 1 calc R U
H3 H 0.8257 0.4265 -0.0643 0.031 Uiso 1 1 calc R U
C3 C 0.4736(6) 0.5458(6) -0.0157(4) 0.0256(12) Uani 1 1 d . .
H4 H 0.4426 0.5743 -0.0780 0.031 Uiso 1 1 calc R U
H5 H 0.4608 0.6301 0.0092 0.031 Uiso 1 1 calc R U
C4 C 0.3815(6) 0.4746(6) 0.0361(3) 0.0259(11) Uani 1 1 d . .
H26 H 0.2738 0.5380 0.0349 0.031 Uiso 1 1 calc R U
H25 H 0.3946 0.3900 0.0115 0.031 Uiso 1 1 calc R U
C5 C 0.3743(5) 0.3510(5) 0.1800(3) 0.0190(10) Uani 1 1 d . .
H6 H 0.3926 0.2668 0.1533 0.023 Uiso 1 1 calc R U
H24 H 0.2647 0.4018 0.1887 0.023 Uiso 1 1 calc R U
C6 C 0.4527(5) 0.3102(5) 0.2674(3) 0.0169(10) Uani 1 1 d . .
H23 H 0.4123 0.3908 0.3004 0.020 Uiso 1 1 calc R U
H7 H 0.4313 0.2330 0.3030 0.020 Uiso 1 1 calc R U
N3 N 0.6187(4) 0.2651(4) 0.2551(3) 0.0142(8) Uani 1 1 d . .
C8 C 0.6868(5) 0.1293(5) 0.2183(3) 0.0169(10) Uani 1 1 d . .
H14 H 0.7060 0.0505 0.2671 0.020 Uiso 1 1 calc R U
H8 H 0.6154 0.1259 0.1780 0.020 Uiso 1 1 calc R U
C9 C 0.8310(5) 0.1145(5) 0.1690(3) 0.0160(9) Uani 1 1 d . .
C10 C 0.9709(5) 0.2392(5) 0.0990(3) 0.0174(10) Uani 1 1 d . .
C11 C 1.0904(6) 0.1167(6) 0.0828(3) 0.0238(11) Uani 1 1 d . .
H9 H 1.1799 0.1187 0.0540 0.029 Uiso 1 1 calc R U
C12 C 1.0753(6) -0.0093(5) 0.1101(3) 0.0241(11) Uani 1 1 d . .
H11 H 1.1542 -0.0943 0.0981 0.029 Uiso 1 1 calc R U
C13 C 0.9464(6) -0.0112(5) 0.1542(3) 0.0223(11) Uani 1 1 d . .
H10 H 0.9369 -0.0971 0.1742 0.027 Uiso 1 1 calc R U
C14 C 0.9771(5) 0.3809(5) 0.0816(4) 0.0217(11) Uani 1 1 d . .
H13 H 1.0505 0.3826 0.1211 0.026 Uiso 1 1 calc R U
H12 H 1.0120 0.3978 0.0199 0.026 Uiso 1 1 calc R U
C15 C 0.6773(6) 0.2467(5) 0.3450(3) 0.0179(10) Uani 1 1 d . .
H22 H 0.6428 0.1817 0.3853 0.022 Uiso 1 1 calc R U
H21 H 0.6326 0.3380 0.3669 0.022 Uiso 1 1 calc R U
C16 C 0.8446(5) 0.1924(5) 0.3494(3) 0.0167(10) Uani 1 1 d . .
N5 N 0.9082(5) 0.2822(5) 0.3160(3) 0.0207(9) Uani 1 1 d . .
C18 C 1.0583(6) 0.2362(6) 0.3217(4) 0.0268(12) Uani 1 1 d . .
H20 H 1.1040 0.2990 0.2986 0.032 Uiso 1 1 calc R U
C19 C 1.1491(6) 0.1033(6) 0.3592(3) 0.0292(13) Uani 1 1 d . .
H17 H 1.2546 0.0751 0.3614 0.035 Uiso 1 1 calc R U
C20 C 1.0828(7) 0.0119(6) 0.3935(4) 0.0320(13) Uani 1 1 d . .
H18 H 1.1421 -0.0803 0.4201 0.038 Uiso 1 1 calc R U
C21 C 0.9280(6) 0.0570(5) 0.3883(3) 0.0235(11) Uani 1 1 d . .
H19 H 0.8802 -0.0041 0.4112 0.028 Uiso 1 1 calc R U
C22 C 0.8338(5) 0.5831(5) 0.1590(3) 0.0169(10) Uani 1 1 d . .
H22A H 0.8790 0.6480 0.1296 0.020 Uiso 1 1 calc R U
H22B H 0.8965 0.5239 0.2096 0.020 Uiso 1 1 calc R U
C23 C 0.6775(5) 0.6641(5) 0.1909(3) 0.0145(9) Uani 1 1 d . .
C24 C 0.6273(6) 0.8004(5) 0.2084(3) 0.0182(10) Uani 1 1 d . .
H28 H 0.6934 0.8470 0.2011 0.022 Uiso 1 1 calc R U
C25 C 0.4799(6) 0.8675(5) 0.2365(3) 0.0209(11) Uani 1 1 d . .
H31 H 0.4438 0.9603 0.2493 0.025 Uiso 1 1 calc R U
C26 C 0.3858(6) 0.7973(5) 0.2458(3) 0.0177(10) Uani 1 1 d . .
H29 H 0.2840 0.8416 0.2646 0.021 Uiso 1 1 calc R U
C27 C 0.4424(5) 0.6612(5) 0.2274(3) 0.0165(9) Uani 1 1 d . .
H30 H 0.3776 0.6134 0.2335 0.020 Uiso 1 1 calc R U
C28 C 0.4380(5) 0.3173(5) 0.7430(3) 0.0166(10) Uani 1 1 d . .
H33 H 0.3945 0.3947 0.7786 0.020 Uiso 1 1 calc R U
H32 H 0.4161 0.2379 0.7747 0.020 Uiso 1 1 calc R U
C29 C 0.3645(5) 0.3639(5) 0.6546(3) 0.0182(10) Uani 1 1 d . .
H56 H 0.3900 0.2831 0.6230 0.022 Uiso 1 1 calc R U
H34 H 0.2540 0.4090 0.6621 0.022 Uiso 1 1 calc R U
C30 C 0.3513(6) 0.5230(6) 0.5246(3) 0.0236(11) Uani 1 1 d . .
H35 H 0.2443 0.5840 0.5335 0.028 Uiso 1 1 calc R U
H55 H 0.3576 0.4506 0.4897 0.028 Uiso 1 1 calc R U
C31 C 0.4359(6) 0.6080(6) 0.4777(3) 0.0219(11) Uani 1 1 d . .
H36 H 0.3901 0.6583 0.4203 0.026 Uiso 1 1 calc R U
H54 H 0.4336 0.6774 0.5141 0.026 Uiso 1 1 calc R U
C32 C 0.6865(6) 0.5774(6) 0.4313(3) 0.0222(12) Uani 1 1 d . .
H53 H 0.6336 0.6610 0.3881 0.027 Uiso 1 1 calc R U
H52 H 0.7723 0.5119 0.4000 0.027 Uiso 1 1 calc R U
C33 C 0.7443(6) 0.6199(5) 0.5032(3) 0.0178(10) Uani 1 1 d . .
H50 H 0.8209 0.6554 0.4778 0.021 Uiso 1 1 calc R U
H51 H 0.6606 0.6972 0.5275 0.021 Uiso 1 1 calc R U
C34 C 0.8409(6) 0.5627(5) 0.6507(3) 0.0195(10) Uani 1 1 d . .
H41 H 0.8931 0.6249 0.6280 0.023 Uiso 1 1 calc R U
H42 H 0.9055 0.4865 0.6945 0.023 Uiso 1 1 calc R U
C35 C 0.6919(5) 0.6442(5) 0.6933(3) 0.0160(9) Uani 1 1 d . .
C36 C 0.4502(5) 0.6590(5) 0.7280(3) 0.0167(10) Uani 1 1 d . .
H37 H 0.3757 0.6233 0.7271 0.020 Uiso 1 1 calc R U
C37 C 0.4141(7) 0.7788(5) 0.7647(3) 0.0269(12) Uani 1 1 d . .
H40 H 0.3165 0.8246 0.7891 0.032 Uiso 1 1 calc R U
C38 C 0.5225(7) 0.8312(6) 0.7654(4) 0.0298(13) Uani 1 1 d . .
H38 H 0.5002 0.9131 0.7907 0.036 Uiso 1 1 calc R U
C39 C 0.6634(7) 0.7634(6) 0.7288(3) 0.0255(12) Uani 1 1 d . .
H39 H 0.7388 0.7983 0.7282 0.031 Uiso 1 1 calc R U
C40 C 0.9521(6) 0.3918(5) 0.5461(4) 0.0240(11) Uani 1 1 d . .
H44 H 1.0406 0.4020 0.5652 0.029 Uiso 1 1 calc R U
H43 H 0.9553 0.4030 0.4808 0.029 Uiso 1 1 calc R U
C41 C 0.9592(5) 0.2485(5) 0.5829(3) 0.0157(9) Uani 1 1 d . .
C42 C 0.8262(5) 0.1211(5) 0.6568(3) 0.0160(9) Uani 1 1 d . .
C43 C 0.9525(6) -0.0034(5) 0.6573(3) 0.0218(11) Uani 1 1 d . .
H47 H 0.9486 -0.0898 0.6834 0.026 Uiso 1 1 calc R U
C44 C 1.0835(6) 0.0018(5) 0.6191(3) 0.0246(11) Uani 1 1 d . .
H45 H 1.1710 -0.0822 0.6181 0.030 Uiso 1 1 calc R U
C45 C 1.0891(6) 0.1293(5) 0.5816(3) 0.0196(10) Uani 1 1 d . .
H46 H 1.1797 0.1337 0.5561 0.024 Uiso 1 1 calc R U
C46 C 0.6568(5) 0.2621(5) 0.8265(3) 0.0167(10) Uani 1 1 d . .
H57 H 0.6179 0.3567 0.8434 0.020 Uiso 1 1 calc R U
H61 H 0.6128 0.2062 0.8685 0.020 Uiso 1 1 calc R U
C47 C 0.8241(5) 0.1965(5) 0.8355(3) 0.0159(9) Uani 1 1 d . .
C48 C 1.0486(6) 0.0069(6) 0.8899(3) 0.0283(12) Uani 1 1 d . .
H58 H 1.0999 -0.0855 0.9191 0.034 Uiso 1 1 calc R U
C49 C 1.1256(6) 0.0864(6) 0.8555(4) 0.0282(12) Uani 1 1 d . .
H59 H 1.2309 0.0517 0.8626 0.034 Uiso 1 1 calc R U
C50 C 1.0486(6) 0.2183(6) 0.8101(3) 0.0238(11) Uani 1 1 d . .
H60 H 1.1043 0.2717 0.7855 0.029 Uiso 1 1 calc R U

loop_
_atom_site_aniso_label
_atom_site_aniso_U_11
_atom_site_aniso_U_22
_atom_site_aniso_U_33
_atom_site_aniso_U_23
_atom_site_aniso_U_13
_atom_site_aniso_U_12
Cu1 0.0110(3) 0.0119(3) 0.0184(4) -0.0047(3) 0.0037(3) -0.0055(3)
Cu2 0.0109(3) 0.0117(3) 0.0149(3) -0.0033(3) 0.0030(3) -0.0046(3)
Cl1 0.0147(6) 0.0214(6) 0.0246(6) -0.0035(5) 0.0010(5) -0.0088(5)
Cl2 0.0200(6) 0.0212(6) 0.0172(5) -0.0039(4) 0.0016(4) -0.0096(5)
Cl3 0.0158(6) 0.0205(6) 0.0246(6) -0.0019(5) -0.0013(5) -0.0100(5)
Cl4 0.0180(6) 0.0160(6) 0.0168(5) -0.0041(4) 0.0025(4) -0.0078(5)
C1 0.018(2) 0.027(3) 0.015(2) -0.0001(19) 0.0029(19) -0.012(2)
O1 0.0230(19) 0.032(2) 0.0222(18) -0.0077(15) 0.0001(15) -0.0158(17)
O2 0.0224(18) 0.0237(18) 0.0169(17) -0.0017(14) -0.0031(14) -0.0140(15)
O2A 0.0195(18) 0.0267(19) 0.0122(16) 0.0006(14) -0.0028(13) -0.0137(15)
O1A 0.0195(18) 0.025(2) 0.0256(19) -0.0091(15) 0.0057(15) -0.0104(15)
N5A 0.019(2) 0.021(2) 0.020(2) -0.0056(17) 0.0009(17) -0.0098(18)
O7 0.032(2) 0.032(2) 0.052(3) -0.011(2) 0.009(2) 0.001(2)
O8 0.037(2) 0.041(2) 0.0198(19) -0.0071(17) 0.0011(16) -0.0126(19)
O9 0.110(5) 0.072(4) 0.021(2) 0.016(2) -0.020(3) -0.068(4)
O10 0.028(2) 0.025(2) 0.036(2) 0.0001(16) 0.0032(17) -0.0141(17)
O11 0.067(4) 0.056(3) 0.071(4) -0.043(3) 0.022(3) -0.036(3)
O12 0.026(2) 0.059(3) 0.079(4) 0.026(3) -0.007(2) -0.017(2)
O13 0.148(7) 0.031(3) 0.071(4) -0.006(3) 0.046(4) -0.045(4)
O14 0.016(2) 0.085(4) 0.035(3) 0.001(3) 0.0066(19) 0.000(2)
O15 0.029(2) 0.046(2) 0.025(2) -0.0107(17) 0.0076(16) -0.0147(19)
O16 0.063(3) 0.109(5) 0.043(3) -0.017(3) -0.005(2) -0.065(4)
O17 0.032(2) 0.0122(18) 0.050(3) -0.0086(17) 0.018(2) -0.0059(17)
O18 0.031(2) 0.053(3) 0.028(2) -0.0045(18) -0.0066(17) -0.024(2)
O19 0.0222(19) 0.0184(18) 0.039(2) 0.0033(16) 0.0091(16) -0.0104(16)
O20 0.033(2) 0.035(2) 0.0163(17) -0.0105(15) 0.0041(15) -0.0112(18)
N1 0.014(2) 0.015(2) 0.0148(19) -0.0025(16) -0.0027(16) -0.0045(17)
N4 0.0136(19) 0.015(2) 0.0141(18) -0.0036(15) -0.0008(15) -0.0073(16)
N3A 0.0119(19) 0.016(2) 0.014(2) -0.0055(16) 0.0025(16) -0.0060(16)
N2A 0.014(2) 0.015(2) 0.016(2) -0.0026(16) 0.0001(16) -0.0038(17)
N4A 0.017(2) 0.0136(19) 0.0092(18) 0.0002(14) 0.0009(15) -0.0061(16)
N1A 0.015(2) 0.0126(19) 0.0105(18) -0.0017(15) -0.0006(15) -0.0032(16)
C52 0.020(2) 0.012(2) 0.020(2) -0.0050(18) 0.0045(19) -0.0090(19)
C51 0.027(3) 0.026(3) 0.013(2) -0.001(2) -0.004(2) -0.007(2)
O5 0.094(4) 0.034(3) 0.078(4) -0.020(3) 0.044(3) -0.043(3)
O6 0.031(3) 0.146(6) 0.031(2) -0.007(3) -0.009(2) -0.041(3)
N2 0.0100(19) 0.018(2) 0.019(2) -0.0064(16) 0.0054(16) -0.0079(17)
C2 0.027(3) 0.043(3) 0.016(3) -0.010(2) 0.005(2) -0.020(3)
C3 0.021(3) 0.039(3) 0.017(3) -0.001(2) -0.004(2) -0.013(2)
C4 0.026(3) 0.036(3) 0.019(2) 0.000(2) -0.008(2) -0.016(2)
C5 0.017(2) 0.022(3) 0.023(2) -0.002(2) -0.0028(19) -0.013(2)
C6 0.011(2) 0.017(2) 0.024(2) -0.0037(19) 0.0040(19) -0.0077(19)
N3 0.013(2) 0.015(2) 0.016(2) -0.0042(16) 0.0013(16) -0.0066(16)
C8 0.020(2) 0.012(2) 0.021(2) -0.0027(18) -0.0003(19) -0.0085(19)
C9 0.015(2) 0.017(2) 0.016(2) -0.0041(18) -0.0041(18) -0.0039(19)
C10 0.015(2) 0.024(3) 0.012(2) -0.0028(18) -0.0008(18) -0.006(2)
C11 0.015(2) 0.030(3) 0.020(2) -0.009(2) 0.000(2) -0.001(2)
C12 0.022(3) 0.021(3) 0.022(3) -0.008(2) -0.002(2) 0.001(2)
C13 0.025(3) 0.016(2) 0.021(2) -0.0040(19) -0.004(2) -0.003(2)
C14 0.009(2) 0.024(3) 0.031(3) -0.007(2) 0.006(2) -0.006(2)
C15 0.020(3) 0.018(2) 0.017(2) -0.0034(19) -0.001(2) -0.008(2)
C16 0.017(2) 0.021(2) 0.015(2) -0.0074(18) 0.0011(18) -0.009(2)
N5 0.020(2) 0.023(2) 0.022(2) -0.0080(18) 0.0008(18) -0.0106(19)
C18 0.021(3) 0.041(4) 0.024(3) -0.015(2) 0.006(2) -0.017(3)
C19 0.015(2) 0.048(4) 0.020(3) -0.016(2) -0.003(2) -0.002(2)
C20 0.033(3) 0.028(3) 0.023(3) -0.006(2) -0.010(2) 0.003(2)
C21 0.028(3) 0.021(3) 0.018(2) -0.0014(19) -0.007(2) -0.006(2)
C22 0.016(2) 0.023(3) 0.017(2) -0.0029(19) -0.0015(18) -0.013(2)
C23 0.019(2) 0.017(2) 0.011(2) 0.0007(17) -0.0030(17) -0.0111(19)
C24 0.026(3) 0.018(2) 0.017(2) -0.0058(19) -0.003(2) -0.014(2)
C25 0.028(3) 0.018(2) 0.016(2) -0.0038(19) -0.002(2) -0.009(2)
C26 0.021(2) 0.015(2) 0.013(2) -0.0036(18) -0.0009(18) -0.002(2)
C27 0.016(2) 0.018(2) 0.015(2) -0.0038(18) 0.0009(18) -0.0061(19)
C28 0.012(2) 0.019(2) 0.019(2) -0.0011(19) 0.0016(18) -0.0068(19)
C29 0.016(2) 0.022(2) 0.021(2) -0.0024(19) 0.0005(19) -0.012(2)
C30 0.019(3) 0.036(3) 0.017(2) -0.001(2) -0.003(2) -0.013(2)
C31 0.020(3) 0.027(3) 0.016(2) 0.002(2) -0.005(2) -0.008(2)
C32 0.024(3) 0.029(3) 0.017(3) -0.006(2) 0.005(2) -0.014(2)
C33 0.021(2) 0.015(2) 0.016(2) 0.0010(18) 0.0017(19) -0.008(2)
C34 0.019(2) 0.026(3) 0.019(2) -0.0007(19) -0.0031(19) -0.015(2)
C35 0.023(2) 0.022(2) 0.009(2) 0.0026(17) -0.0028(18) -0.016(2)
C36 0.018(2) 0.017(2) 0.014(2) -0.0013(18) 0.0005(18) -0.0055(19)
C37 0.039(3) 0.021(3) 0.019(3) -0.008(2) 0.008(2) -0.010(2)
C38 0.045(4) 0.022(3) 0.027(3) -0.013(2) 0.008(3) -0.017(3)
C39 0.039(3) 0.026(3) 0.019(2) -0.004(2) -0.003(2) -0.021(3)
C40 0.014(2) 0.022(3) 0.031(3) -0.002(2) 0.008(2) -0.005(2)
C41 0.013(2) 0.022(2) 0.012(2) -0.0056(18) 0.0017(17) -0.0059(19)
C42 0.019(2) 0.016(2) 0.013(2) -0.0053(17) 0.0002(18) -0.0063(19)
C43 0.027(3) 0.016(2) 0.020(2) -0.0042(19) 0.003(2) -0.007(2)
C44 0.025(3) 0.018(3) 0.024(3) -0.008(2) 0.002(2) 0.000(2)
C45 0.018(2) 0.021(3) 0.016(2) -0.0035(19) 0.0024(19) -0.004(2)
C46 0.018(2) 0.021(2) 0.011(2) -0.0005(18) 0.0006(18) -0.008(2)
C47 0.018(2) 0.020(2) 0.012(2) -0.0059(18) 0.0003(18) -0.007(2)
C48 0.026(3) 0.029(3) 0.019(2) -0.004(2) -0.005(2) 0.001(2)
C49 0.017(3) 0.041(3) 0.025(3) -0.016(2) -0.003(2) -0.004(2)
C50 0.016(2) 0.033(3) 0.027(3) -0.017(2) 0.004(2) -0.011(2)

loop_
_atom_type_symbol
_atom_type_description
_atom_type_scat_dispersion_real
_atom_type_scat_dispersion_imag
_atom_type_scat_source
C C 0.0033 0.0016 'International Tables Vol C Tables 4.2.6.8 and 6.1.1.4'
H H 0.0000 0.0000 'International Tables Vol C Tables 4.2.6.8 and 6.1.1.4'
N N 0.0061 0.0033 'International Tables Vol C Tables 4.2.6.8 and 6.1.1.4'
O O 0.0106 0.0060 'International Tables Vol C Tables 4.2.6.8 and 6.1.1.4'
Cl Cl 0.1484 0.1585 'International Tables Vol C Tables 4.2.6.8 and 6.1.1.4'
Cu Cu 0.3201 1.2651 'International Tables Vol C Tables 4.2.6.8 and 6.1.1.4'

loop_
_geom_angle_atom_site_label_1
_geom_angle_atom_site_label_2
_geom_angle_atom_site_label_3
_geom_angle
N1 Cu1 N4 160.64(16)
N1 Cu1 N2 83.04(16)
N4 Cu1 N2 82.46(16)
N1 Cu1 N3 81.80(16)
N4 Cu1 N3 108.72(16)
N2 Cu1 N3 159.67(15)
N1A Cu2 N4A 153.73(17)
N1A Cu2 N2A 83.18(16)
N4A Cu2 N2A 81.93(15)
N1A Cu2 N3A 82.04(16)
N4A Cu2 N3A 105.12(15)
N2A Cu2 N3A 158.24(15)
N1A Cu2 O2A 118.39(15)
N4A Cu2 O2A 87.81(14)
N2A Cu2 O2A 127.18(14)
N3A Cu2 O2A 74.20(13)
O6 Cl1 O5 112.3(4)
O6 Cl1 O7 109.5(3)
O5 Cl1 O7 108.2(3)
O6 Cl1 O8 107.9(3)
O5 Cl1 O8 108.9(3)
O7 Cl1 O8 109.9(3)
O9 Cl2 O11 111.8(4)
O9 Cl2 O12 109.5(4)
O11 Cl2 O12 108.5(4)
O9 Cl2 O10 110.0(3)
O11 Cl2 O10 107.5(3)
O12 Cl2 O10 109.4(3)
O13 Cl3 O16 110.3(4)
O13 Cl3 O14 108.9(4)
O16 Cl3 O14 110.3(4)
O13 Cl3 O15 109.5(3)
O16 Cl3 O15 109.3(3)
O14 Cl3 O15 108.6(3)
O18 Cl4 O19 110.5(2)
O18 Cl4 O20 109.7(2)
O19 Cl4 O20 109.1(2)
O18 Cl4 O17 109.7(3)
O19 Cl4 O17 109.3(2)
O20 Cl4 O17 108.5(3)
N2 C1 C2 110.9(4)
N2 C1 H1A 109.5
C2 C1 H1A 109.5
N2 C1 H1B 109.5
C2 C1 H1B 109.5
H1A C1 H1B 108.0
C2 O1 C3 113.5(4)
C5 O2 C4 113.4(4)
C30 O2A C29 112.9(4)
C30 O2A Cu2 127.4(3)
C29 O2A Cu2 113.4(3)
C31 O1A C32 113.8(4)
C50 N5A C47 116.6(4)
C9 N1 C10 121.1(4)
C9 N1 Cu1 119.4(3)
C10 N1 Cu1 119.1(3)
C27 N4 C23 119.1(4)
C27 N4 Cu1 129.3(3)
C23 N4 Cu1 111.5(3)
C52 N3A C28 110.1(4)
C52 N3A C46 110.7(4)
C28 N3A C46 106.0(3)
C52 N3A Cu2 105.7(3)
C28 N3A Cu2 113.5(3)
C46 N3A Cu2 111.0(3)
C33 N2A C34 108.3(4)
C33 N2A C40 111.3(4)
C34 N2A C40 111.7(4)
C33 N2A Cu2 116.4(3)
C34 N2A Cu2 98.7(3)
C40 N2A Cu2 109.9(3)
C36 N4A C35 118.8(4)
C36 N4A Cu2 130.0(3)
C35 N4A Cu2 111.2(3)
C42 N1A C41 121.1(4)
C42 N1A Cu2 118.5(3)
C41 N1A Cu2 117.5(3)
N3A C52 C42 109.9(4)
N3A C52 H49 109.7
C42 C52 H49 109.7
N3A C52 H48 109.7
C42 C52 H48 109.7
H49 C52 H48 108.2
C48 C51 C47 118.5(5)
C48 C51 H51A 120.7
C47 C51 H51A 120.7
C22 N2 C14 112.3(4)
C22 N2 C1 109.1(4)
C14 N2 C1 111.4(4)
C22 N2 Cu1 100.5(3)
C14 N2 Cu1 109.0(3)
C1 N2 Cu1 114.1(3)
O1 C2 C1 112.2(4)
O1 C2 H2 109.2
C1 C2 H2 109.2
O1 C2 H3 109.2
C1 C2 H3 109.2
H2 C2 H3 107.9
O1 C3 C4 106.6(5)
O1 C3 H4 110.4
C4 C3 H4 110.4
O1 C3 H5 110.4
C4 C3 H5 110.4
H4 C3 H5 108.6
O2 C4 C3 106.1(4)
O2 C4 H26 110.5
C3 C4 H26 110.5
O2 C4 H25 110.5
C3 C4 H25 110.5
H26 C4 H25 108.7
O2 C5 C6 106.8(4)
O2 C5 H6 110.4
C6 C5 H6 110.4
O2 C5 H24 110.4
C6 C5 H24 110.4
H6 C5 H24 108.6
N3 C6 C5 112.0(4)
N3 C6 H23 109.2
C5 C6 H23 109.2
N3 C6 H7 109.2
C5 C6 H7 109.2
H23 C6 H7 107.9
C6 N3 C15 105.8(4)
C6 N3 C8 110.4(4)
C15 N3 C8 110.3(4)
C6 N3 Cu1 114.9(3)
C15 N3 Cu1 110.0(3)
C8 N3 Cu1 105.4(3)
C9 C8 N3 110.8(4)
C9 C8 H14 109.5
N3 C8 H14 109.5
C9 C8 H8 109.5
N3 C8 H8 109.5
H14 C8 H8 108.1
N1 C9 C13 120.5(5)
N1 C9 C8 114.3(4)
C13 C9 C8 125.2(4)
N1 C10 C11 120.8(5)
N1 C10 C14 115.1(4)
C11 C10 C14 123.8(5)
C10 C11 C12 118.2(5)
C10 C11 H9 120.9
C12 C11 H9 120.9
C13 C12 C11 120.3(5)
C13 C12 H11 119.8
C11 C12 H11 119.8
C12 C13 C9 118.9(5)
C12 C13 H10 120.6
C9 C13 H10 120.6
N2 C14 C10 111.8(4)
N2 C14 H13 109.3
C10 C14 H13 109.3
N2 C14 H12 109.3
C10 C14 H12 109.3
H13 C14 H12 107.9
N3 C15 C16 115.0(4)
N3 C15 H22 108.5
C16 C15 H22 108.5
N3 C15 H21 108.5
C16 C15 H21 108.5
H22 C15 H21 107.5
N5 C16 C21 122.3(5)
N5 C16 C15 116.8(4)
C21 C16 C15 120.9(5)
C16 N5 C18 117.6(5)
N5 C18 C19 123.7(5)
N5 C18 H20 118.1
C19 C18 H20 118.1
C18 C19 C20 118.3(5)
C18 C19 H17 120.9
C20 C19 H17 120.9
C19 C20 C21 119.1(5)
C19 C20 H18 120.5
C21 C20 H18 120.5
C16 C21 C20 119.1(5)
C16 C21 H19 120.5
C20 C21 H19 120.5
N2 C22 C23 108.8(4)
N2 C22 H22A 109.9
C23 C22 H22A 109.9
N2 C22 H22B 109.9
C23 C22 H22B 109.9
H22A C22 H22B 108.3
N4 C23 C24 121.3(4)
N4 C23 C22 115.2(4)
C24 C23 C22 123.4(4)
C25 C24 C23 119.2(4)
C25 C24 H28 120.4
C23 C24 H28 120.4
C26 C25 C24 119.1(5)
C26 C25 H31 120.4
C24 C25 H31 120.4
C25 C26 C27 119.0(5)
C25 C26 H29 120.5
C27 C26 H29 120.5
N4 C27 C26 122.2(5)
N4 C27 H30 118.9
C26 C27 H30 118.9
N3A C28 C29 112.3(4)
N3A C28 H33 109.1
C29 C28 H33 109.1
N3A C28 H32 109.1
C29 C28 H32 109.1
H33 C28 H32 107.9
O2A C29 C28 106.4(4)
O2A C29 H56 110.4
C28 C29 H56 110.4
O2A C29 H34 110.4
C28 C29 H34 110.4
H56 C29 H34 108.6
O2A C30 C31 106.1(4)
O2A C30 H35 110.5
C31 C30 H35 110.5
O2A C30 H55 110.5
C31 C30 H55 110.5
H35 C30 H55 108.7
O1A C31 C30 106.7(4)
O1A C31 H36 110.4
C30 C31 H36 110.4
O1A C31 H54 110.4
C30 C31 H54 110.4
H36 C31 H54 108.6
O1A C32 C33 112.0(4)
O1A C32 H53 109.2
C33 C32 H53 109.2
O1A C32 H52 109.2
C33 C32 H52 109.2
H53 C32 H52 107.9
N2A C33 C32 113.1(4)
N2A C33 H50 109.0
C32 C33 H50 109.0
N2A C33 H51 109.0
C32 C33 H51 109.0
H50 C33 H51 107.8
N2A C34 C35 108.3(4)
N2A C34 H41 110.0
C35 C34 H41 110.0
N2A C34 H42 110.0
C35 C34 H42 110.0
H41 C34 H42 108.4
N4A C35 C39 122.1(5)
N4A C35 C34 114.7(4)
C39 C35 C34 123.2(4)
N4A C36 C37 122.0(5)
N4A C36 H37 119.0
C37 C36 H37 119.0
C36 C37 C38 118.9(5)
C36 C37 H40 120.6
C38 C37 H40 120.6
C39 C38 C37 119.5(5)
C39 C38 H38 120.2
C37 C38 H38 120.2
C35 C39 C38 118.6(5)
C35 C39 H39 120.7
C38 C39 H39 120.7
N2A C40 C41 111.3(4)
N2A C40 H44 109.4
C41 C40 H44 109.4
N2A C40 H43 109.4
C41 C40 H43 109.4
H44 C40 H43 108.0
N1A C41 C45 121.1(5)
N1A C41 C40 116.1(4)
C45 C41 C40 122.8(4)
N1A C42 C43 120.9(4)
N1A C42 C52 113.8(4)
C43 C42 C52 125.3(4)
C44 C43 C42 118.2(5)
C44 C43 H47 120.9
C42 C43 H47 120.9
C43 C44 C45 120.7(5)
C43 C44 H45 119.7
C45 C44 H45 119.7
C41 C45 C44 118.0(5)
C41 C45 H46 121.0
C44 C45 H46 121.0
C47 C46 N3A 114.3(4)
C47 C46 H57 108.7
N3A C46 H57 108.7
C47 C46 H61 108.7
N3A C46 H61 108.7
H57 C46 H61 107.6
N5A C47 C51 122.8(5)
N5A C47 C46 116.8(4)
C51 C47 C46 120.3(4)
C49 C48 C51 119.1(5)
C49 C48 H58 120.5
C51 C48 H58 120.5
C48 C49 C50 119.1(5)
C48 C49 H59 120.4
C50 C49 H59 120.4
N5A C50 C49 123.8(5)
N5A C50 H60 118.1
C49 C50 H60 118.1

loop_
_geom_bond_atom_site_label_1
_geom_bond_atom_site_label_2
_geom_bond_distance
Cu1 N1 1.909(4)
Cu1 N4 1.985(4)
Cu1 N2 2.085(4)
Cu1 N3 2.127(4)
Cu2 N1A 1.933(4)
Cu2 N4A 1.979(4)
Cu2 N2A 2.083(4)
Cu2 N3A 2.122(4)
Cu2 O2A 2.387(3)
Cl1 O6 1.413(5)
Cl1 O5 1.418(5)
Cl1 O7 1.424(4)
Cl1 O8 1.443(4)
Cl2 O9 1.413(4)
Cl2 O11 1.419(5)
Cl2 O12 1.437(5)
Cl2 O10 1.443(4)
Cl3 O13 1.411(5)
Cl3 O16 1.411(5)
Cl3 O14 1.426(5)
Cl3 O15 1.456(4)
Cl4 O18 1.433(4)
Cl4 O19 1.437(4)
Cl4 O20 1.439(4)
Cl4 O17 1.447(4)
C1 N2 1.496(6)
C1 C2 1.512(7)
C1 H1A 0.9900
C1 H1B 0.9900
O1 C2 1.423(6)
O1 C3 1.434(7)
O2 C5 1.413(6)
O2 C4 1.436(6)
O2A C30 1.410(6)
O2A C29 1.423(6)
O1A C31 1.422(6)
O1A C32 1.430(6)
N5A C50 1.336(7)
N5A C47 1.354(6)
N1 C9 1.344(6)
N1 C10 1.348(6)
N4 C27 1.335(6)
N4 C23 1.361(6)
N3A C52 1.496(6)
N3A C28 1.499(6)
N3A C46 1.512(6)
N2A C33 1.493(6)
N2A C34 1.493(6)
N2A C40 1.496(6)
N4A C36 1.343(6)
N4A C35 1.351(6)
N1A C42 1.338(6)
N1A C41 1.342(6)
C52 C42 1.512(7)
C52 H49 0.9900
C52 H48 0.9900
C51 C48 1.386(7)
C51 C47 1.392(7)
C51 H51A 0.9500
N2 C22 1.482(6)
N2 C14 1.491(6)
C2 H2 0.9900
C2 H3 0.9900
C3 C4 1.495(8)
C3 H4 0.9900
C3 H5 0.9900
C4 H26 0.9900
C4 H25 0.9900
C5 C6 1.516(7)
C5 H6 0.9900
C5 H24 0.9900
C6 N3 1.494(6)
C6 H23 0.9900
C6 H7 0.9900
N3 C15 1.496(6)
N3 C8 1.505(6)
C8 C9 1.499(7)
C8 H14 0.9900
C8 H8 0.9900
C9 C13 1.388(7)
C10 C11 1.389(7)
C10 C14 1.507(7)
C11 C12 1.393(8)
C11 H9 0.9500
C12 C13 1.381(8)
C12 H11 0.9500
C13 H10 0.9500
C14 H13 0.9900
C14 H12 0.9900
C15 C16 1.497(7)
C15 H22 0.9900
C15 H21 0.9900
C16 N5 1.348(6)
C16 C21 1.387(7)
N5 C18 1.348(7)
C18 C19 1.378(9)
C18 H20 0.9500
C19 C20 1.384(9)
C19 H17 0.9500
C20 C21 1.392(8)
C20 H18 0.9500
C21 H19 0.9500
C22 C23 1.497(7)
C22 H22A 0.9900
C22 H22B 0.9900
C23 C24 1.391(7)
C24 C25 1.385(7)
C24 H28 0.9500
C25 C26 1.386(7)
C25 H31 0.9500
C26 C27 1.390(7)
C26 H29 0.9500
C27 H30 0.9500
C28 C29 1.506(6)
C28 H33 0.9900
C28 H32 0.9900
C29 H56 0.9900
C29 H34 0.9900
C30 C31 1.515(7)
C30 H35 0.9900
C30 H55 0.9900
C31 H36 0.9900
C31 H54 0.9900
C32 C33 1.497(7)
C32 H53 0.9900
C32 H52 0.9900
C33 H50 0.9900
C33 H51 0.9900
C34 C35 1.511(7)
C34 H41 0.9900
C34 H42 0.9900
C35 C39 1.377(7)
C36 C37 1.378(7)
C36 H37 0.9500
C37 C38 1.384(8)
C37 H40 0.9500
C38 C39 1.383(8)
C38 H38 0.9500
C39 H39 0.9500
C40 C41 1.504(7)
C40 H44 0.9900
C40 H43 0.9900
C41 C45 1.378(7)
C42 C43 1.389(7)
C43 C44 1.376(8)
C43 H47 0.9500
C44 C45 1.397(7)
C44 H45 0.9500
C45 H46 0.9500
C46 C47 1.500(7)
C46 H57 0.9900
C46 H61 0.9900
C48 C49 1.360(8)
C48 H58 0.9500
C49 C50 1.382(8)
C49 H59 0.9500
C50 H60 0.9500

loop_
_geom_hbond_atom_site_label_D
_geom_hbond_atom_site_label_H
_geom_hbond_atom_site_label_A
_geom_hbond_distance_DH
_geom_hbond_distance_HA
_geom_hbond_distance_DA
_geom_hbond_angle_DHA
_geom_hbond_site_symmetry_A
C1 H1A O7 0.99 2.66 3.565(7) 152.5 1_564
C1 H1B O10 0.99 2.57 3.541(7) 166.0 1_554
C52 H49 O18 0.99 2.61 3.376(6) 134.4 .
C51 H51A O12 0.95 2.54 3.454(7) 161.8 1_545
C3 H4 O6 0.99 2.47 3.162(7) 126.7 1_464
C5 H6 O11 0.99 2.46 3.425(7) 164.6 1_544
C5 H24 O15 0.99 2.57 3.294(7) 130.0 .
C11 H9 O11 0.95 2.51 3.385(8) 153.8 1_644
C13 H10 O15 0.95 2.56 3.318(7) 136.6 1_645
C15 H22 Cl4 0.99 2.92 3.909(5) 174.3 .
C15 H21 O1A 0.99 2.46 3.397(6) 158.8 .
C18 H20 O13 0.95 2.46 3.135(8) 127.7 1_655
C24 H28 O14 0.95 2.61 3.091(7) 111.5 1_655
C27 H30 O2 0.95 2.57 3.094(6) 114.7 .
C27 H30 O15 0.95 2.46 3.268(6) 143.0 .
C28 H32 O9 0.99 2.47 3.313(6) 142.8 1_545
C29 H56 O17 0.99 2.56 3.499(6) 158.4 .
C31 H36 O16 0.99 2.51 3.225(7) 128.6 .
C33 H50 O14 0.99 2.62 3.399(7) 135.8 1_655
C33 H51 Cl4 0.99 2.94 3.752(5) 139.7 1_565
C33 H51 O19 0.99 2.51 3.467(6) 163.2 1_565
C34 H42 N5A 0.99 2.54 3.355(7) 139.4 .
C36 H37 O2A 0.95 2.63 3.155(6) 115.0 .
C36 H37 O8 0.95 2.56 3.436(6) 153.0 1_465
C36 H37 O6 0.95 2.64 3.224(7) 120.3 1_465
C39 H39 O7 0.95 2.59 3.291(7) 130.7 1_565
C40 H43 O13 0.99 2.54 3.334(7) 137.0 1_655
C43 H47 O8 0.95 2.56 3.382(7) 144.9 .
C45 H46 O17 0.95 2.47 3.420(7) 177.7 1_655
C45 H46 O19 0.95 2.62 3.275(6) 126.1 1_655
C46 H57 O1 0.99 2.62 3.367(6) 132.7 1_556
C46 H61 O9 0.99 2.38 3.293(7) 153.2 1_545
C49 H59 O9 0.95 2.65 3.540(8) 157.0 1_645
C50 H60 O5 0.95 2.63 3.181(7) 117.5 1_565
